data_4061369
_journal_name_full Organometallics
_journal_paper_doi 10.1021/om034229+
_journal_year 2004
_chemical_formula_sum 'C24 H44 Cl N2 Sb Si4'
_chemical_formula_weight 630.17
_chemical_melting_point '72 - 74C to red melt'
_space_group_IT_number 14
_symmetry_cell_setting monoclinic
_symmetry_space_group_name_Hall '-P 2ybc'
_symmetry_space_group_name_H-M 'P 1 21/c 1'
_cell_angle_alpha 90.00
_cell_angle_beta 105.80(3)
_cell_angle_gamma 90.00
_cell_formula_units_Z 4
_cell_length_a 11.607(2)
_cell_length_b 15.809(3)
_cell_length_c 17.269(4)
_cell_measurement_temperature 123(2)
_cell_volume 3049.1(11)
_diffrn_ambient_temperature 123(2)
_exptl_crystal_density_diffrn 1.373
_cod_depositor_comments
;
The following automatic conversions were performed:
'_symmetry_cell_setting' value 'Monoclinic' changed to 'monoclinic'
according to '/home/saulius/struct/CIF-dictionaries/cif_core.dic'
dictionary named 'cif_core.dic' version 2.4.1 from 2010-06-29.

Automatic conversion script
Id: cif_fix_enum 1527 2010-12-29 10:47:43Z saulius 
;
_cod_original_sg_symbol_H-M 'P 21/c'
_cod_database_code 4061369

loop_
_symmetry_equiv_pos_as_xyz
'x, y, z'
'-x, y+1/2, -z+1/2'
'-x, -y, -z'
'x, -y-1/2, z-1/2'

loop_
_atom_site_label
_atom_site_type_symbol
_atom_site_fract_x
_atom_site_fract_y
_atom_site_fract_z
_atom_site_U_iso_or_equiv
_atom_site_adp_type
_atom_site_occupancy
_atom_site_symmetry_multiplicity
_atom_site_calc_flag
_atom_site_refinement_flags
_atom_site_disorder_assembly
_atom_site_disorder_group
Sb1 Sb 0.821869(13) 0.260729(10) 0.210552(8) 0.02037(6) Uani 1 1 d . . .
Cl1 Cl 0.80878(6) 0.21668(4) 0.34738(3) 0.03352(16) Uani 1 1 d . . .
Si1 Si 0.49200(6) 0.28896(5) 0.20274(4) 0.02565(16) Uani 1 1 d . . .
N1 N 0.73651(16) 0.33986(12) 0.08572(10) 0.0199(4) Uani 1 1 d . . .
C1 C 0.6159(2) 0.26425(14) 0.15275(12) 0.0199(5) Uani 1 1 d . . .
Si2 Si 0.59771(6) 0.15302(4) 0.10417(4) 0.02398(15) Uani 1 1 d . . .
N2 N 1.00775(17) 0.33044(13) 0.15188(11) 0.0255(5) Uani 1 1 d . . .
C2 C 0.6227(2) 0.32264(14) 0.08597(12) 0.0192(5) Uani 1 1 d . . .
Si3 Si 0.83695(6) 0.47468(4) 0.28386(3) 0.02197(15) Uani 1 1 d . . .
C3 C 0.5268(2) 0.35489(15) 0.02533(13) 0.0244(5) Uani 1 1 d . . .
H3 H 0.4466 0.3429 0.0253 0.029 Uiso 1 1 calc R . .
C4 C 0.5504(2) 0.40445(15) -0.03460(13) 0.0258(5) Uani 1 1 d . . .
H4 H 0.4861 0.4276 -0.0755 0.031 Uiso 1 1 calc R . .
Si5 Si 1.05742(6) 0.34788(4) 0.34537(4) 0.02484(16) Uani 1 1 d . . .
C5 C 0.6667(2) 0.42029(15) -0.03502(13) 0.0262(6) Uani 1 1 d . . .
H5 H 0.6840 0.4537 -0.0762 0.031 Uiso 1 1 calc R . .
C6 C 0.7576(2) 0.38643(15) 0.02575(12) 0.0230(5) Uani 1 1 d . . .
H6 H 0.8381 0.3963 0.0253 0.028 Uiso 1 1 calc R . .
C7 C 0.4592(2) 0.40480(16) 0.19875(15) 0.0341(6) Uani 1 1 d . . .
H7A H 0.3908 0.4155 0.2204 0.051 Uiso 1 1 calc R . .
H7B H 0.4402 0.4243 0.1428 0.051 Uiso 1 1 calc R . .
H7C H 0.5294 0.4354 0.2310 0.051 Uiso 1 1 calc R . .
C8 C 0.3442(2) 0.23914(18) 0.14970(17) 0.0370(7) Uani 1 1 d . . .
H8A H 0.2833 0.2566 0.1761 0.056 Uiso 1 1 calc R . .
H8B H 0.3522 0.1774 0.1520 0.056 Uiso 1 1 calc R . .
H8C H 0.3203 0.2575 0.0934 0.056 Uiso 1 1 calc R . .
C9 C 0.5174(3) 0.25144(18) 0.30865(15) 0.0388(7) Uani 1 1 d . . .
H9A H 0.5824 0.2842 0.3441 0.058 Uiso 1 1 calc R . .
H9B H 0.5391 0.1914 0.3119 0.058 Uiso 1 1 calc R . .
H9C H 0.4440 0.2591 0.3255 0.058 Uiso 1 1 calc R . .
C10 C 0.7161(2) 0.13071(16) 0.05170(14) 0.0304(6) Uani 1 1 d . . .
H10A H 0.7948 0.1300 0.0912 0.046 Uiso 1 1 calc R . .
H10B H 0.7146 0.1749 0.0116 0.046 Uiso 1 1 calc R . .
H10C H 0.7007 0.0756 0.0249 0.046 Uiso 1 1 calc R . .
C11 C 0.4567(2) 0.13924(18) 0.01974(15) 0.0382(7) Uani 1 1 d . . .
H11A H 0.4618 0.0867 -0.0092 0.057 Uiso 1 1 calc R . .
H11B H 0.4476 0.1872 -0.0174 0.057 Uiso 1 1 calc R . .
H11C H 0.3876 0.1367 0.0419 0.057 Uiso 1 1 calc R . .
C12 C 0.6002(2) 0.07306(16) 0.18379(15) 0.0347(6) Uani 1 1 d . . .
H12A H 0.5933 0.0162 0.1603 0.052 Uiso 1 1 calc R . .
H12B H 0.5330 0.0832 0.2068 0.052 Uiso 1 1 calc R . .
H12C H 0.6757 0.0776 0.2262 0.052 Uiso 1 1 calc R . .
C13 C 0.9227(2) 0.38147(14) 0.25702(12) 0.0204(5) Uani 1 1 d . . .
C14 C 0.98042(19) 0.39927(15) 0.18970(12) 0.0205(5) Uani 1 1 d . . .
C15 C 1.0109(2) 0.47984(15) 0.16890(13) 0.0251(5) Uani 1 1 d . . .
H15 H 0.9901 0.5283 0.1947 0.030 Uiso 1 1 calc R . .
C16 C 1.0717(2) 0.48904(17) 0.11049(14) 0.0320(6) Uani 1 1 d . . .
H16 H 1.0955 0.5435 0.0975 0.038 Uiso 1 1 calc R . .
C17 C 1.0970(2) 0.41845(18) 0.07166(15) 0.0347(6) Uani 1 1 d . . .
H17 H 1.1369 0.4232 0.0306 0.042 Uiso 1 1 calc R . .
C18 C 1.0631(2) 0.34085(17) 0.09363(14) 0.0314(6) Uani 1 1 d . . .
H18 H 1.0797 0.2921 0.0663 0.038 Uiso 1 1 calc R . .
C19 C 0.7334(2) 0.52252(16) 0.19152(13) 0.0275(6) Uani 1 1 d . . .
H19A H 0.6791 0.4789 0.1618 0.041 Uiso 1 1 calc R . .
H19B H 0.7803 0.5460 0.1572 0.041 Uiso 1 1 calc R . .
H19C H 0.6866 0.5677 0.2073 0.041 Uiso 1 1 calc R . .
C20 C 0.9358(2) 0.56309(16) 0.33700(13) 0.0297(6) Uani 1 1 d . . .
H20A H 0.8863 0.6073 0.3517 0.045 Uiso 1 1 calc R . .
H20B H 0.9801 0.5869 0.3013 0.045 Uiso 1 1 calc R . .
H20C H 0.9924 0.5411 0.3858 0.045 Uiso 1 1 calc R . .
C21 C 0.7482(2) 0.44197(17) 0.35394(14) 0.0327(6) Uani 1 1 d . . .
H21A H 0.6945 0.4881 0.3593 0.049 Uiso 1 1 calc R . .
H21B H 0.8025 0.4289 0.4068 0.049 Uiso 1 1 calc R . .
H21C H 0.7007 0.3917 0.3326 0.049 Uiso 1 1 calc R . .
C22 C 1.1867(2) 0.41654(17) 0.34092(15) 0.0346(6) Uani 1 1 d . . .
H22A H 1.2525 0.4082 0.3897 0.052 Uiso 1 1 calc R . .
H22B H 1.1617 0.4760 0.3371 0.052 Uiso 1 1 calc R . .
H22C H 1.2135 0.4014 0.2936 0.052 Uiso 1 1 calc R . .
C23 C 1.0352(2) 0.36108(17) 0.44791(13) 0.0359(7) Uani 1 1 d . . .
H23A H 1.1077 0.3430 0.4886 0.054 Uiso 1 1 calc R . .
H23B H 0.9673 0.3265 0.4524 0.054 Uiso 1 1 calc R . .
H23C H 1.0192 0.4207 0.4566 0.054 Uiso 1 1 calc R . .
C24 C 1.1090(2) 0.23690(16) 0.33672(16) 0.0344(6) Uani 1 1 d . . .
H24A H 1.1169 0.2275 0.2823 0.052 Uiso 1 1 calc R . .
H24B H 1.0504 0.1971 0.3473 0.052 Uiso 1 1 calc R . .
H24C H 1.1867 0.2280 0.3760 0.052 Uiso 1 1 calc R . .

loop_
_atom_site_aniso_label
_atom_site_aniso_U_11
_atom_site_aniso_U_22
_atom_site_aniso_U_33
_atom_site_aniso_U_23
_atom_site_aniso_U_13
_atom_site_aniso_U_12
Sb1 0.01938(9) 0.01851(10) 0.02112(9) 0.00150(6) 0.00194(6) 0.00081(7)
Cl1 0.0352(4) 0.0369(4) 0.0263(3) 0.0124(3) 0.0048(3) -0.0035(3)
Si1 0.0233(4) 0.0277(4) 0.0273(3) 0.0024(3) 0.0092(3) 0.0009(3)
N1 0.0210(10) 0.0199(11) 0.0182(9) -0.0001(7) 0.0039(8) -0.0019(8)
C1 0.0175(12) 0.0216(13) 0.0193(11) 0.0009(9) 0.0027(9) -0.0012(10)
Si2 0.0238(4) 0.0205(4) 0.0258(3) -0.0006(3) 0.0037(3) -0.0013(3)
N2 0.0211(11) 0.0275(12) 0.0273(11) -0.0025(9) 0.0053(8) 0.0014(9)
C2 0.0212(12) 0.0146(12) 0.0207(11) -0.0027(9) 0.0040(9) -0.0009(10)
Si3 0.0248(4) 0.0213(4) 0.0193(3) 0.0008(3) 0.0052(3) 0.0013(3)
C3 0.0199(13) 0.0255(14) 0.0265(12) -0.0001(10) 0.0043(10) 0.0015(10)
C4 0.0281(14) 0.0248(14) 0.0203(12) 0.0009(10) -0.0006(10) 0.0061(11)
Si5 0.0249(4) 0.0232(4) 0.0218(3) 0.0023(3) -0.0016(3) 0.0007(3)
C5 0.0339(15) 0.0262(14) 0.0186(12) 0.0034(10) 0.0076(10) 0.0010(11)
C6 0.0247(13) 0.0252(14) 0.0201(11) -0.0002(10) 0.0080(9) -0.0012(11)
C7 0.0324(15) 0.0345(16) 0.0387(14) -0.0008(12) 0.0152(12) 0.0051(12)
C8 0.0228(14) 0.0436(18) 0.0466(16) -0.0006(13) 0.0128(12) -0.0008(12)
C9 0.0345(16) 0.051(2) 0.0354(15) 0.0079(12) 0.0166(12) -0.0015(13)
C10 0.0355(15) 0.0273(15) 0.0268(13) -0.0043(11) 0.0055(11) -0.0006(12)
C11 0.0318(16) 0.0342(17) 0.0434(16) -0.0103(12) 0.0012(12) -0.0028(13)
C12 0.0430(17) 0.0234(15) 0.0419(15) 0.0040(11) 0.0185(13) 0.0013(12)
C13 0.0214(12) 0.0207(13) 0.0178(11) 0.0005(9) 0.0032(9) -0.0031(10)
C14 0.0143(12) 0.0249(14) 0.0192(11) -0.0001(9) -0.0006(9) 0.0024(10)
C15 0.0273(14) 0.0236(14) 0.0235(12) 0.0001(10) 0.0054(10) 0.0005(11)
C16 0.0344(15) 0.0314(16) 0.0298(13) 0.0048(11) 0.0082(11) -0.0062(12)
C17 0.0271(15) 0.0504(19) 0.0293(13) -0.0002(12) 0.0123(11) -0.0012(13)
C18 0.0248(14) 0.0380(17) 0.0313(14) -0.0069(11) 0.0075(11) 0.0036(12)
C19 0.0278(14) 0.0247(14) 0.0287(13) 0.0017(10) 0.0054(10) 0.0058(11)
C20 0.0341(15) 0.0276(15) 0.0260(13) -0.0016(10) 0.0056(11) 0.0012(12)
C21 0.0373(16) 0.0342(16) 0.0287(13) 0.0021(11) 0.0125(11) 0.0033(12)
C22 0.0268(15) 0.0364(17) 0.0337(14) 0.0030(12) -0.0033(11) 0.0003(12)
C23 0.0442(17) 0.0340(16) 0.0219(13) 0.0061(11) -0.0037(11) 0.0029(13)
C24 0.0294(15) 0.0283(15) 0.0387(15) 0.0028(11) -0.0020(11) 0.0037(12)

loop_
_geom_bond_atom_site_label_1
_geom_bond_atom_site_label_2
_geom_bond_distance
_geom_bond_site_symmetry_2
_geom_bond_publ_flag
Sb1 C13 2.269(2) . ?
Sb1 C1 2.327(2) . ?
Sb1 N1 2.4558(18) . ?
Sb1 Cl1 2.5074(7) . ?
Si1 C7 1.868(3) . ?
Si1 C9 1.868(3) . ?
Si1 C8 1.883(3) . ?
Si1 C1 1.908(2) . ?
N1 C6 1.346(3) . ?
N1 C2 1.350(3) . ?
C1 C2 1.496(3) . ?
C1 Si2 1.935(2) . ?
Si2 C12 1.862(2) . ?
Si2 C10 1.874(3) . ?
Si2 C11 1.884(3) . ?
N2 C18 1.343(3) . ?
N2 C14 1.351(3) . ?
C2 C3 1.400(3) . ?
Si3 C21 1.864(2) . ?
Si3 C19 1.875(2) . ?
Si3 C20 1.881(3) . ?
Si3 C13 1.905(2) . ?
C3 C4 1.383(3) . ?
C4 C5 1.375(3) . ?
Si5 C23 1.869(3) . ?
Si5 C22 1.870(3) . ?
Si5 C24 1.873(3) . ?
Si5 C13 1.938(2) . ?
C5 C6 1.378(3) . ?
C13 C14 1.518(3) . ?
C14 C15 1.395(3) . ?
C15 C16 1.387(3) . ?
C16 C17 1.374(4) . ?
C17 C18 1.373(4) . ?
